data_9000456
loop_
_publ_author_name
'Phillips, M. W.'
'Kroll, H.'
'Pentinghaus, H.'
'Ribbe, P. H.'

_publ_section_title
;
 The structures of synthetic paracelsian analogs, SrGa2Si2O8 and SrGa2Ge2O8
;
_journal_name_full 'American Mineralogist'
_journal_page_first 659
_journal_page_last 666
_journal_volume 60
_journal_year 1975
_chemical_formula_structural 'Sr Ga2 (Si2 O8)'
_chemical_formula_sum 'Ga2.003 O8 Si1.997 Sr'
_space_group_IT_number 14
_symmetry_space_group_name_Hall '-P 2yab'
_symmetry_space_group_name_H-M 'P 1 21/a 1'
_cell_angle_alpha 90
_cell_angle_beta 90.682
_cell_angle_gamma 90
_cell_length_a 9.0009
_cell_length_b 9.484
_cell_length_c 8.3987
_cell_formula_units_Z 4
_cell_volume 716.900
_database_code_amcsd 0000467
_exptl_crystal_density_diffrn 3.811
_cod_original_formula_sum 'Sr Ga2.003 Si1.997 O8'
_cod_database_code 9000456
_amcsd_formula_title SrGa2Si2O8

loop_
_space_group_symop_operation_xyz
x,y,z
1/2+x,1/2-y,z
1/2-x,1/2+y,-z
-x,-y,-z

loop_
_atom_site_aniso_label
_atom_site_aniso_U_11
_atom_site_aniso_U_22
_atom_site_aniso_U_33
_atom_site_aniso_U_12
_atom_site_aniso_U_13
_atom_site_aniso_U_23
Sr 0.01190 0.00684 0.00750 0.00043 -0.00038 -0.00040
Ga1 0.00698 0.00592 0.00607 0.00000 -0.00038 -0.00081
Si1 0.00698 0.00592 0.00607 0.00000 -0.00038 -0.00081
Si2 0.00616 0.00547 0.00536 0.00043 0.00038 0.00000
Ga2 0.00616 0.00547 0.00536 0.00043 0.00038 0.00000
Si3 0.00533 0.00501 0.00464 -0.00086 0.00000 -0.00081
Ga4 0.00780 0.00456 0.00500 0.00000 0.00000 0.00081
Si4 0.00780 0.00456 0.00500 0.00000 0.00000 0.00081
O1 0.00985 0.00547 0.00965 0.00173 -0.00191 -0.00121
O2 0.01272 0.00592 0.01072 0.00259 0.00153 0.00202
O3 0.01231 0.00547 0.01108 -0.00389 -0.00038 0.00202
O4 0.01067 0.00684 0.01179 -0.00519 0.00345 0.00040
O5 0.00533 0.01094 0.00929 -0.00173 0.00306 -0.00363
O6 0.00821 0.00820 0.01000 -0.00173 -0.00115 0.00282
O7 0.01970 0.01139 0.00643 -0.00649 0.00000 -0.00040
O8 0.00985 0.01504 0.00464 -0.00216 0.00230 0.00000

loop_
_atom_site_label
_atom_site_fract_x
_atom_site_fract_y
_atom_site_fract_z
_atom_site_occupancy
Sr 0.88930 0.41310 0.25150 1.00000
Ga1 0.22840 0.92570 0.93020 0.99600
Si1 0.22840 0.92570 0.93020 0.00400
Si2 0.24340 0.91850 0.55960 0.98400
Ga2 0.24340 0.91850 0.55960 0.01600
Si3 0.06110 0.20170 0.94630 1.00000
Ga4 0.05300 0.19100 0.57320 0.99100
Si4 0.05300 0.19100 0.57320 0.00900
O1 0.19300 0.09800 0.01500 1.00000
O2 0.18990 0.06920 0.48940 1.00000
O3 0.11880 0.36510 0.93970 1.00000
O4 0.12300 0.37180 0.55940 1.00000
O5 0.92680 0.19610 0.07340 1.00000
O6 0.89300 0.19410 0.43650 1.00000
O7 0.00160 0.14490 0.77420 1.00000
O8 0.31840 0.92560 0.73670 1.00000

loop_
_cod_related_entry_id
_cod_related_entry_database
_cod_related_entry_code
1 AMCSD 0000467
